data_4321986
loop_
_publ_author_name
'Montserrat Rodr\'iguez'
'Antoni Llobet'
'Montserrat Corbella'
'Arthur E. Martell'
'Joseph Reibenspies'

_publ_section_title
;
 Synthesis, Structure, and Magnetic Properties of a New Chloro-Bridged
 Dimer [Cu2(dpt)2Cl2]Cl2 with an Unusual Structure and Ferromagnetic
 Coupling
;
_journal_name_full 'Inorganic Chemistry'
_journal_page_first 2328
_journal_page_last 2334
_journal_paper_doi 10.1021/ic9808504
_journal_volume 38
_journal_year 1999
_chemical_formula_sum 'C12 H34 Cl4 Cu2 N6'
_chemical_formula_weight 531.3
_space_group_IT_number 15
_symmetry_cell_setting monoclinic
_symmetry_space_group_name_Hall '-C 2yc'
_symmetry_space_group_name_H-M 'C 1 2/c 1'
_atom_sites_solution_hydrogens geom
_atom_sites_solution_primary direct
_atom_sites_solution_secondary difmap
_cell_angle_alpha 90.00
_cell_angle_beta 99.720(10)
_cell_angle_gamma 90.00
_cell_formula_units_Z 4
_cell_length_a 17.201(2)
_cell_length_b 10.873(2)
_cell_length_c 11.835(2)
_cell_measurement_reflns_used 1797
_cell_measurement_temperature 293
_cell_measurement_theta_max 25.0
_cell_measurement_theta_min 2.0
_cell_volume 2181.7(6)
_computing_structure_refinement 'SHELXS, SHELXTL-PLUS (Sheldrick, 1990)'
_computing_structure_solution 'SHELXS, SHELXTL-PLUS (Sheldrick, 1990)'
_diffrn_ambient_temperature 293
_diffrn_detector_area_resol_mean 0.81
_diffrn_measured_fraction_theta_full 0.925
_diffrn_measured_fraction_theta_max 0.925
_diffrn_measurement_method 'Phi rotation'
_diffrn_radiation_monochromator graphite
_diffrn_radiation_source 'fine-focus sealed tube'
_diffrn_radiation_type 'Cu K\a'
_diffrn_radiation_wavelength 1.54178
_diffrn_reflns_av_R_equivalents 0.0636
_diffrn_reflns_av_sigmaI/netI 0.0531
_diffrn_reflns_limit_h_max 19
_diffrn_reflns_limit_h_min 0
_diffrn_reflns_limit_k_max 12
_diffrn_reflns_limit_k_min 0
_diffrn_reflns_limit_l_max 12
_diffrn_reflns_limit_l_min -13
_diffrn_reflns_theta_full 25.89
_diffrn_reflns_theta_max 25.0
_diffrn_reflns_theta_min 2.0
_exptl_absorpt_coefficient_mu 7.080
_exptl_absorpt_correction_T_max 0.9256
_exptl_absorpt_correction_T_min 0.5724
_exptl_absorpt_correction_type none
_exptl_crystal_colour blue
_exptl_crystal_density_diffrn 1.618
_exptl_crystal_density_meas ?
_exptl_crystal_density_method 'not measured'
_exptl_crystal_description needle
_exptl_crystal_F_000 1096
_exptl_crystal_size_max 0.40
_exptl_crystal_size_mid 0.21
_exptl_crystal_size_min 0.11
_refine_diff_density_max 0.363
_refine_diff_density_min -0.606
_refine_diff_density_rms 0.070
_refine_ls_extinction_coef 0.00078(11)
_refine_ls_extinction_expression Fc^*^=kFc[1+0.001xFc^2^\l^3^/sin(2\q)]^-1/4^
_refine_ls_extinction_method SHELXL
_refine_ls_goodness_of_fit_ref 1.34
_refine_ls_hydrogen_treatment 'H riding atoms'
_refine_ls_matrix_type full
_refine_ls_number_parameters 194
_refine_ls_number_reflns 1797
_refine_ls_number_restraints 0
_refine_ls_restrained_S_all 1.34
_refine_ls_R_factor_all 0.0553
_refine_ls_R_factor_gt 0.0388
_refine_ls_shift/su_max 0.001
_refine_ls_shift/su_mean 0.000
_refine_ls_structure_factor_coef Fsqd
_refine_ls_weighting_details 'w=1/[\s^2^(Fo^2^)+(0.0352P)^2^] where P=(Fo^2^+2Fc^2^)/3'
_refine_ls_weighting_scheme calc
_refine_ls_wR_factor_gt 0.0455
_refine_ls_wR_factor_ref 0.0478
_reflns_number_gt 1262
_reflns_number_total 1797
_reflns_threshold_expression >2sigma(I)
_cod_data_source_file ic9808504.cif
_cod_data_source_block AM26
_cod_depositor_comments
;
The following automatic conversions were performed:

'_exptl_crystal_density_meas' value 'none' was changed to '?' - the
value is perceived as not measured.

Automatic conversion script
Id: cif_fix_values 3008 2015-01-20 13:52:24Z robertas 

The following automatic conversions were performed:

'_refine_ls_weighting_scheme' value 'calc
w=1/[\s^2^(Fo^2^)+(0.0352P)^2^] where P=(Fo^2^+2Fc^2^)/3' was changed
to 'calc'. New tag '_refine_ls_weighting_details' was created. The
value of the new tag was set to 'w=1/[\s^2^(Fo^2^)+(0.0352P)^2^]
where P=(Fo^2^+2Fc^2^)/3'.

Automatic conversion script
Id: cif_fix_values 3143 2015-03-26 13:38:13Z robertas 
;
_cod_original_cell_volume 2181.8(6)
_cod_original_sg_number 14
_cod_original_formula_sum 'C12 H34 Cl4 N6 Cu2'
_cod_database_code 4321986

loop_
_symmetry_equiv_pos_as_xyz
'x, y, z'
'-x, y, -z+1/2'
'-x, -y, -z'
'x, -y, z-1/2'
'x+1/2, y+1/2, z'
'-x+1/2, y+1/2, -z+1/2'
'-x+1/2, -y+1/2, -z'
'x+1/2, -y+1/2, z-1/2'

loop_
_atom_site_label
_atom_site_type_symbol
_atom_site_fract_x
_atom_site_fract_y
_atom_site_fract_z
_atom_site_U_iso_or_equiv
_atom_site_adp_type
_atom_site_occupancy
_atom_site_calc_flag
_atom_site_refinement_flags
_atom_site_disorder_assembly
_atom_site_disorder_group
Cu(1) Cu 0.0731(1) 0.1817(1) 0.1605(1) 0.0037(10) Uani 1 d . . .
Cl(1) Cl 0.0 0.0223(2) 0.2500(4) 0.0041(1) Uani 1 d . . .
Cl(2) Cl 0.0 0.3495(2) 0.2500 0.0048(1) Uani 1 d . . .
Cl(3) Cl 0.1714(1) 0.0093(1) 0.0266(1) 0.0051(1) Uani 1 d . . .
N(1) N -0.0025(2) 0.1592(4) 0.0133(3) 0.0040(1) Uani 1 d . . .
N(2) N 0.1647(2) 0.1334(4) 0.2784(3) 0.0041(1) Uani 1 d . . .
N(3) N 0.1408(2) 0.3027(4) 0.0851(3) 0.0037(1) Uani 1 d . . .
C(1) C 0.2253(3) 0.2225(5) 0.3296(5) 0.0054(2) Uani 1 d . . .
C(2) C 0.2584(3) 0.2906(5) 0.2398(5) 0.0057(2) Uani 1 d . . .
C(3) C 0.2001(3) 0.3726(5) 0.1664(4) 0.0048(2) Uani 1 d . . .
C(4) C 0.0965(3) 0.3909(5) 0.0025(4) 0.0050(2) Uani 1 d . . .
C(5) C 0.0418(3) 0.3318(5) -0.0942(5) 0.0053(2) Uani 1 d . . .
C(6) C -0.0279(3) 0.2675(5) -0.0587(4) 0.0049(2) Uani 1 d . . .

loop_
_atom_site_aniso_label
_atom_site_aniso_U_11
_atom_site_aniso_U_22
_atom_site_aniso_U_33
_atom_site_aniso_U_23
_atom_site_aniso_U_13
_atom_site_aniso_U_12
Cu(1) 0.0030(1) 0.0034(1) 0.0042(1) 0.0003(1) -0.0004(1) -0.0003(1)
Cl(1) 0.0036(1) 0.0036(1) 0.0051(1) 0 0.0003(1) 0
Cl(2) 0.0055(1) 0.0031(1) 0.0061(1) 0 0.0020(1) 0
Cl(3) 0.0047(1) 0.0051(1) 0.0053(1) -0.0012(1) 0(1) 0.0002(1)
N(1) 0.0033(2) 0.0032(2) 0.0044(2) 0.0002(2) -0.0003(2) -0.0002(2)
N(2) 0.0035(2) 0.0039(2) 0.0046(2) 0.0005(2) -0.0003(2) -0.0001(2)
N(3) 0.0033(2) 0.0032(2) 0.0044(2) 0.0002(2) -0.0003(2) -0.0002(2)
C(1) 0.0051(3) 0.0055(4) 0.0049(3) 0.0004(3) -0.0016(3) -0.0009(3)
C(2) 0.0039(3) 0.0055(3) 0.0070(4) 0.0006(3) -0.0009(3) -0.0016(3)
C(3) 0.0043(3) 0.0043(3) 0.0056(3) 0.0003(3) 0(3) -0.0012(3)
C(4) 0.0053(3) 0.0044(3) 0.0052(3) 0.0008(3) 0.0003(3) -0.0002(3)
C(5) 0.0058(4) 0.0047(3) 0.0049(3) 0.0013(3) -0.0008(3) 0(3)
C(6) 0.0042(3) 0.0049(3) 0.0051(3) 0.0006(3) -0.0010(3) 0(3)

loop_
_atom_type_symbol
_atom_type_description
_atom_type_scat_dispersion_real
_atom_type_scat_dispersion_imag
_atom_type_scat_source
C C 0.0020 0.0020 'International Tables Vol C Tables 4.2.6.8 and 6.1.1.4'
H H 0.0000 0.0000 'International Tables Vol C Tables 4.2.6.8 and 6.1.1.4'
N N 0.0040 0.0030 'International Tables Vol C Tables 4.2.6.8 and 6.1.1.4'
Cl Cl 0.1320 0.1590 'International Tables Vol C Tables 4.2.6.8 and 6.1.1.4'
Cu Cu 0.2220 1.4310 'International Tables Vol C Tables 4.2.6.8 and 6.1.1.4'

loop_
_geom_angle_atom_site_label_1
_geom_angle_atom_site_label_2
_geom_angle_atom_site_label_3
_geom_angle
_geom_angle_site_symmetry_1
_geom_angle_site_symmetry_3
_geom_angle_publ_flag
Cl(1) Cu(1) Cl(2) 90.1(1) . . ?
Cl(2) Cu(1) N(1) 98.9(1) . . ?
Cl(2) Cu(1) N(2) 106.6(1) . . ?
Cl(1) Cu(1) N(3) 175.1(1) . . ?
N(1) Cu(1) N(3) 91.9(2) . . ?
Cu(1) Cl(1) Cu(1A) 91.4(1) . . ?
Cu(1) N(1) C(6) 119.3(3) . . ?
Cu(1) N(3) C(3) 115.0(3) . . ?
C(3) N(3) C(4) 108.4(4) . . ?
C(1) C(2) C(3) 114.2(5) . . ?
N(3) C(4) C(5) 114.4(4) . . ?
N(1) C(6) C(5) 111.0(4) . . ?
Cl(1) Cu(1) N(1) 89.1(1) . . ?
Cl(1) Cu(1) N(2) 85.1(1) . . ?
N(1) Cu(1) N(2) 153.8(2) . . ?
Cl(2) Cu(1) N(3) 94.5(1) . . ?
N(2) Cu(1) N(3) 91.9(2) . . ?
Cu(1) Cl(2) Cu(1A) 88.5(1) . . ?
Cu(1) N(2) C(1) 122.3(3) . . ?
Cu(1) N(3) C(4) 115.7(3) . . ?
N(2) C(1) C(2) 111.3(4) . . ?
N(3) C(3) C(2) 112.9(4) . . ?
C(4) C(5) C(6) 114.4(5) . . ?

loop_
_geom_bond_atom_site_label_1
_geom_bond_atom_site_label_2
_geom_bond_distance
_geom_bond_site_symmetry_2
_geom_bond_publ_flag
Cu(1) Cl(1) 2.481(1) . ?
Cu(1) N(1) 2.006(4) . ?
Cu(1) N(3) 2.058(4) . ?
Cl(2) Cu(1A) 2.545(2) . ?
N(2) C(1) 1.476(7) . ?
N(3) C(4) 1.484(6) . ?
C(2) C(3) 1.503(7) . ?
C(5) C(6) 1.508(8) . ?
Cu(1) Cl(2) 2.545(2) . ?
Cu(1) N(2) 1.991(4) . ?
C1(1) Cu(1A) 2.481(1) . ?
N(1) C(6) 1.476(7) . ?
N(3) C(3) 1.488(6) . ?
C(1) C(2) 1.486(9) . ?
C(4) C(5) 1.498(7) . ?

loop_
_geom_torsion_atom_site_label_1
_geom_torsion_atom_site_label_2
_geom_torsion_atom_site_label_3
_geom_torsion_atom_site_label_4
_geom_torsion
_geom_torsion_site_symmetry_1
_geom_torsion_site_symmetry_2
_geom_torsion_site_symmetry_3
_geom_torsion_site_symmetry_4
_geom_torsion_publ_flag
Cl(2) Cu(1) Cl(1) Cu(1A) 0.000(0) . . . . ?
N(2) Cu(1) Cl(1) Cu(1A) 106.7(10) . . . . ?
Cl(1) Cu(1) Cl(2) Cu(1A) 0.000(0) . . . . ?
N(2) Cu(1) Cl(2) Cu(1A) -84.90(10) . . . . ?
Cl(1) Cu(1) N(1) C(6) 142.3(4) . . . . ?
Cl(1) Cu(1) N(2) C(1) -146.5(4) . . . . ?
N(1) Cu(1) N(2) C(1) 135.5(4) . . . . ?
Cl(1) Cu(1) N(3) C(3) -91.2(13) . . . . ?
Cl(2) Cu(1) N(3) C(3) 68.2(3) . . . . ?
N(1) Cu(1) N(3) C(3) 167.3(3) . . . . ?
N(2) Cu(1) N(3) C(3) -38.6(3) . . . . ?
Cu(1) N(1) C(6) C(5) 58.9(5) . . . . ?
Cu(1) N(3) C(3) C(2) 59.7(5) . . . . ?
Cu(1) N(3) C(4) C(5) -56.8(5) . . . . ?
N(2) C(1) C(2) C(3) 65.6(6) . . . . ?
N(3) C(4) C(5) C(6) 68.1(6) . . . . ?
N(1) Cu(1) Cl(1) Cu(1A) -98.90(10) . . . . ?
N(3) Cu(1) Cl(1) Cu(1A) 159.5(13) . . . . ?
N(1) Cu(1) Cl(2) Cu(1A) 89.10(10) . . . . ?
N(3) Cu(1) Cl(2) Cu(1A) -178.30(10) . . . . ?
Cl(2) Cu(1) N(1) C(6) 52.3(4) . . . . ?
N(3) Cu(1) N(1) C(6) -42.5(4) . . . . ?
Cl(2) Cu(1) N(2) C(1) -57.9(4) . . . . ?
N(3) Cu(1) N(2) C(1) 37.4(4) . . . . ?
Cl(1) Cu(1) N(3) C(4) 141.2(11) . . . . ?
Cl(2) Cu(1) N(3) C(4) -59.4(3) . . . . ?
N(1) Cu(1) N(3) C(4) 39.7(3) . . . . ?
N(2) Cu(1) N(3) C(4) -166.2(3) . . . . ?
Cu(1) N(2) C(1) C(2) -53.1(6) . . . . ?
C(4) N(3) C(3) C(2) -169.1(5) . . . . ?
C(3) N(3) C(4) C(5) 172.4(5) . . . . ?
C(1) C(2) C(3) N(3) -72.4(6) . . . . ?
C(4) C(5) C(6) N(1) -66.9(6) . . . . ?
